data_4068827
loop_
_publ_author_name
'Beer, Stephan'
'Brandhorst, Kai'
'Hrib, Cristian G.'
'Wu, Xian'
'Haberlag, Birte'
'Grunenberg, J\"org'
'Jones, Peter G.'
'Tamm, Matthias'

_publ_section_title
;
 Experimental and Theoretical Investigations of Catalytic Alkyne
 Cross-Metathesis with Imidazolin-2-iminato Tungsten Alkylidyne Complexes
;
_journal_issue 5
_journal_name_full Organometallics
_journal_page_first 1534
_journal_paper_doi 10.1021/om801119t
_journal_volume 28
_journal_year 2009
_chemical_formula_sum 'C41.5 H54.5 F12 N3 O2 W'
_chemical_formula_weight 1039.23
_chemical_name_systematic
;
 ?
;
_space_group_IT_number 2
_symmetry_cell_setting triclinic
_symmetry_space_group_name_Hall '-P 1'
_symmetry_space_group_name_H-M 'P -1'
_atom_sites_solution_hydrogens geom
_atom_sites_solution_primary direct
_atom_sites_solution_secondary difmap
_audit_creation_method SHELXL-97
_cell_angle_alpha 109.728(5)
_cell_angle_beta 96.510(4)
_cell_angle_gamma 95.864(3)
_cell_formula_units_Z 4
_cell_length_a 12.1400(4)
_cell_length_b 19.6988(10)
_cell_length_c 20.2000(11)
_cell_measurement_reflns_used 41986
_cell_measurement_temperature 100(2)
_cell_measurement_theta_max 32.5031
_cell_measurement_theta_min 2.5953
_cell_volume 4466.6(4)
_computing_cell_refinement
;
CrysAlis RED, Oxford Diffraction Ltd.,
Version 1.171.32.15 (release 10-01-2008 CrysAlis171 .NET)
(compiled Jan 10 2008,16:37:18)
;
_computing_data_collection
;
CrysAlis CCD, Oxford Diffraction Ltd.,
Version 1.171.32.15 (release 10-01-2008 CrysAlis171 .NET)
(compiled Jan 10 2008,16:37:18)
;
_computing_data_reduction
;
CrysAlis RED, Oxford Diffraction Ltd.,
Version 1.171.32.15 (release 10-01-2008 CrysAlis171 .NET)
(compiled Jan 10 2008,16:37:18)
;
_computing_molecular_graphics 'Siemens XP'
_computing_publication_material SHELXL-97
_computing_structure_refinement 'SHELXL-97 (Sheldrick, 1997)'
_computing_structure_solution 'SHELXS-97 (Sheldrick, 1990)'
_diffrn_ambient_temperature 100(2)
_diffrn_detector_area_resol_mean 16.1057
_diffrn_measured_fraction_theta_full 0.991
_diffrn_measured_fraction_theta_max 0.991
_diffrn_measurement_device_type 'Oxford Diffraction Xcalibur S'
_diffrn_measurement_method \w-scan
_diffrn_radiation_monochromator graphite
_diffrn_radiation_source 'fine-focus sealed tube'
_diffrn_radiation_type MoK\a
_diffrn_radiation_wavelength 0.71073
_diffrn_reflns_av_R_equivalents 0.0398
_diffrn_reflns_av_sigmaI/netI 0.0566
_diffrn_reflns_limit_h_max 16
_diffrn_reflns_limit_h_min -16
_diffrn_reflns_limit_k_max 26
_diffrn_reflns_limit_k_min -26
_diffrn_reflns_limit_l_max 26
_diffrn_reflns_limit_l_min -26
_diffrn_reflns_number 89786
_diffrn_reflns_theta_full 28.28
_diffrn_reflns_theta_max 28.28
_diffrn_reflns_theta_min 2.60
_exptl_absorpt_coefficient_mu 2.673
_exptl_absorpt_correction_T_max 1.00000
_exptl_absorpt_correction_T_min 0.90528
_exptl_absorpt_correction_type multi-scan
_exptl_absorpt_process_details
;
CrysAlis RED, Oxford Diffraction Ltd.,
Version 1.171.32.15 (release 10-01-2008 CrysAlis171 .NET)
(compiled Jan 10 2008,16:37:18)
;
_exptl_crystal_colour yellow
_exptl_crystal_density_diffrn 1.545
_exptl_crystal_density_meas ?
_exptl_crystal_density_method 'not measured'
_exptl_crystal_description tablet
_exptl_crystal_F_000 2090
_exptl_crystal_size_max 0.23
_exptl_crystal_size_mid 0.12
_exptl_crystal_size_min 0.10
_refine_diff_density_max 1.921
_refine_diff_density_min -1.250
_refine_diff_density_rms 0.105
_refine_ls_extinction_method none
_refine_ls_goodness_of_fit_ref 0.915
_refine_ls_hydrogen_treatment 'rigid methyls, others riding'
_refine_ls_matrix_type full
_refine_ls_number_parameters 1068
_refine_ls_number_reflns 21972
_refine_ls_number_restraints 8
_refine_ls_restrained_S_all 0.916
_refine_ls_R_factor_all 0.0484
_refine_ls_R_factor_gt 0.0284
_refine_ls_shift/su_max 0.002
_refine_ls_shift/su_mean 0.000
_refine_ls_structure_factor_coef Fsqd
_refine_ls_weighting_details 'calc w=1/[\s^2^(Fo^2^)+(0.0375P)^2^] where P=(Fo^2^+2Fc^2^)/3'
_refine_ls_weighting_scheme calc
_refine_ls_wR_factor_gt 0.0640
_refine_ls_wR_factor_ref 0.0669
_reflns_number_gt 15689
_reflns_number_total 21972
_reflns_threshold_expression >2sigma(I)
_cod_data_source_file om801119t_si_007.cif
_cod_data_source_block 5b
_cod_depositor_comments
;
The following automatic conversions were performed:

'_exptl_crystal_density_meas' value 'not measured' was changed to '?'
- the value is perceived as not measured.

Automatic conversion script
Id: cif_fix_values 3008 2015-01-20 13:52:24Z robertas 
;
_cod_database_code 4068827

loop_
_symmetry_equiv_pos_as_xyz
'x, y, z'
'-x, -y, -z'

loop_
_atom_site_label
_atom_site_type_symbol
_atom_site_fract_x
_atom_site_fract_y
_atom_site_fract_z
_atom_site_U_iso_or_equiv
_atom_site_adp_type
_atom_site_occupancy
_atom_site_symmetry_multiplicity
_atom_site_calc_flag
_atom_site_refinement_flags
_atom_site_disorder_assembly
_atom_site_disorder_group
W1 W 0.346381(9) 0.233381(6) 0.245111(6) 0.01335(3) Uani 1 1 d . . .
N1 N 0.4856(2) 0.27107(13) 0.23195(13) 0.0162(5) Uani 1 1 d . . .
N2 N 0.6054(2) 0.29931(13) 0.15602(13) 0.0152(5) Uani 1 1 d . . .
N3 N 0.6548(2) 0.35658(13) 0.27040(13) 0.0155(5) Uani 1 1 d . . .
O1 O 0.35186(16) 0.22559(11) 0.33795(11) 0.0177(5) Uani 1 1 d . . .
O2 O 0.29126(16) 0.14036(11) 0.17233(11) 0.0176(5) Uani 1 1 d . . .
F1 F 0.49258(16) 0.24269(14) 0.45551(11) 0.0426(6) Uani 1 1 d . . .
F2 F 0.35229(18) 0.16320(11) 0.44638(11) 0.0363(5) Uani 1 1 d . . .
F3 F 0.36942(18) 0.27006(12) 0.52455(10) 0.0404(6) Uani 1 1 d . . .
F4 F 0.15786(17) 0.25847(13) 0.46123(11) 0.0435(6) Uani 1 1 d . . .
F5 F 0.16111(17) 0.16558(12) 0.36790(12) 0.0422(6) Uani 1 1 d . . .
F6 F 0.13333(16) 0.26697(14) 0.35802(12) 0.0424(6) Uani 1 1 d . . .
F7 F 0.15337(17) -0.00475(11) 0.01813(11) 0.0400(6) Uani 1 1 d . . .
F8 F 0.28293(17) -0.00284(10) 0.10069(11) 0.0324(5) Uani 1 1 d . . .
F9 F 0.31603(17) 0.05813(11) 0.03354(11) 0.0391(5) Uani 1 1 d . . .
F10 F 0.00992(17) 0.05178(14) 0.10574(12) 0.0500(7) Uani 1 1 d . . .
F11 F 0.07691(17) 0.14038(12) 0.20255(11) 0.0393(6) Uani 1 1 d . . .
F12 F 0.12897(18) 0.03571(12) 0.18480(12) 0.0411(6) Uani 1 1 d . . .
C1 C 0.2516(2) 0.29348(17) 0.23874(17) 0.0203(7) Uani 1 1 d . . .
C2 C 0.1763(3) 0.34725(18) 0.22947(19) 0.0254(8) Uani 1 1 d . . .
C3 C 0.0521(3) 0.3137(2) 0.2170(2) 0.0394(10) Uani 1 1 d . . .
H3A H 0.0368 0.2697 0.1741 0.059 Uiso 1 1 calc R . .
H3B H 0.0045 0.3492 0.2109 0.059 Uiso 1 1 calc R . .
H3C H 0.0358 0.3010 0.2582 0.059 Uiso 1 1 calc R . .
C4 C 0.2004(3) 0.3666(2) 0.1652(2) 0.0334(9) Uani 1 1 d . . .
H4A H 0.2791 0.3886 0.1729 0.050 Uiso 1 1 calc R . .
H4B H 0.1519 0.4015 0.1587 0.050 Uiso 1 1 calc R . .
H4C H 0.1857 0.3224 0.1225 0.050 Uiso 1 1 calc R . .
C5 C 0.1971(4) 0.4151(2) 0.2953(2) 0.0469(11) Uani 1 1 d . . .
H5A H 0.1805 0.4023 0.3363 0.070 Uiso 1 1 calc R . .
H5B H 0.1485 0.4498 0.2884 0.070 Uiso 1 1 calc R . .
H5C H 0.2757 0.4375 0.3039 0.070 Uiso 1 1 calc R . .
C6 C 0.5717(2) 0.30716(15) 0.22055(15) 0.0131(6) Uani 1 1 d . . .
C7 C 0.7103(3) 0.34166(17) 0.16728(17) 0.0216(7) Uani 1 1 d . . .
H7 H 0.7527 0.3448 0.1314 0.026 Uiso 1 1 calc R . .
C8 C 0.7402(3) 0.37668(17) 0.23672(17) 0.0222(7) Uani 1 1 d . . .
H8 H 0.8075 0.4095 0.2595 0.027 Uiso 1 1 calc R . .
C9 C 0.5548(2) 0.24525(16) 0.08828(16) 0.0175(7) Uani 1 1 d . . .
C10 C 0.4894(2) 0.26661(17) 0.03948(16) 0.0189(7) Uani 1 1 d . . .
C11 C 0.4510(3) 0.21365(18) -0.02777(17) 0.0238(7) Uani 1 1 d . . .
H11 H 0.4064 0.2260 -0.0626 0.029 Uiso 1 1 calc R . .
C12 C 0.4766(3) 0.14405(18) -0.04460(17) 0.0234(7) Uani 1 1 d . . .
H12 H 0.4508 0.1094 -0.0911 0.028 Uiso 1 1 calc R . .
C13 C 0.5392(3) 0.12401(17) 0.00506(17) 0.0220(7) Uani 1 1 d . . .
H13 H 0.5547 0.0754 -0.0074 0.026 Uiso 1 1 calc R . .
C14 C 0.5801(2) 0.17413(17) 0.07353(16) 0.0189(7) Uani 1 1 d . . .
C15 C 0.4607(3) 0.34325(18) 0.05767(17) 0.0244(7) Uani 1 1 d . . .
H15 H 0.4598 0.3633 0.1101 0.029 Uiso 1 1 calc R . .
C16 C 0.5478(3) 0.3933(2) 0.0408(2) 0.0422(10) Uani 1 1 d . . .
H16A H 0.6216 0.3943 0.0668 0.063 Uiso 1 1 calc R . .
H16B H 0.5281 0.4427 0.0554 0.063 Uiso 1 1 calc R . .
H16C H 0.5500 0.3753 -0.0105 0.063 Uiso 1 1 calc R . .
C17 C 0.3446(3) 0.3448(2) 0.0200(2) 0.0358(9) Uani 1 1 d . . .
H17A H 0.3470 0.3344 -0.0308 0.054 Uiso 1 1 calc R . .
H17B H 0.3230 0.3932 0.0410 0.054 Uiso 1 1 calc R . .
H17C H 0.2897 0.3080 0.0256 0.054 Uiso 1 1 calc R . .
C18 C 0.6468(3) 0.15166(17) 0.12843(17) 0.0225(7) Uani 1 1 d . . .
H18 H 0.6434 0.1880 0.1764 0.027 Uiso 1 1 calc R . .
C19 C 0.5987(3) 0.0767(2) 0.1278(2) 0.0334(9) Uani 1 1 d . . .
H19A H 0.5193 0.0758 0.1329 0.050 Uiso 1 1 calc R . .
H19B H 0.6398 0.0669 0.1674 0.050 Uiso 1 1 calc R . .
H19C H 0.6062 0.0394 0.0826 0.050 Uiso 1 1 calc R . .
C20 C 0.7702(3) 0.1544(2) 0.1185(2) 0.0375(9) Uani 1 1 d . . .
H20A H 0.7764 0.1192 0.0718 0.056 Uiso 1 1 calc R . .
H20B H 0.8130 0.1422 0.1560 0.056 Uiso 1 1 calc R . .
H20C H 0.8003 0.2036 0.1214 0.056 Uiso 1 1 calc R . .
C21 C 0.6615(2) 0.37531(16) 0.34597(15) 0.0156(6) Uani 1 1 d . . .
C22 C 0.7059(3) 0.32865(17) 0.37710(17) 0.0202(7) Uani 1 1 d . . .
C23 C 0.7142(3) 0.34839(18) 0.45067(18) 0.0265(8) Uani 1 1 d . . .
H23 H 0.7438 0.3176 0.4734 0.032 Uiso 1 1 calc R . .
C24 C 0.6800(3) 0.41209(18) 0.49092(18) 0.0275(8) Uani 1 1 d . . .
H24 H 0.6867 0.4250 0.5411 0.033 Uiso 1 1 calc R . .
C25 C 0.6363(3) 0.45708(18) 0.45865(18) 0.0257(8) Uani 1 1 d . . .
H25 H 0.6132 0.5008 0.4872 0.031 Uiso 1 1 calc R . .
C26 C 0.6250(3) 0.43993(16) 0.38492(17) 0.0198(7) Uani 1 1 d . A .
C27 C 0.7459(3) 0.25872(17) 0.33461(18) 0.0236(7) Uani 1 1 d . . .
H27 H 0.7413 0.2570 0.2843 0.028 Uiso 1 1 calc R . .
C28 C 0.8683(3) 0.2566(2) 0.3613(2) 0.0353(9) Uani 1 1 d . . .
H28A H 0.9161 0.2990 0.3597 0.053 Uiso 1 1 calc R . .
H28B H 0.8917 0.2118 0.3310 0.053 Uiso 1 1 calc R . .
H28C H 0.8755 0.2576 0.4105 0.053 Uiso 1 1 calc R . .
C29 C 0.6698(3) 0.19185(18) 0.3338(2) 0.0291(8) Uani 1 1 d . . .
H29A H 0.6722 0.1920 0.3825 0.044 Uiso 1 1 calc R . .
H29B H 0.6955 0.1476 0.3043 0.044 Uiso 1 1 calc R . .
H29C H 0.5927 0.1930 0.3141 0.044 Uiso 1 1 calc R . .
C30 C 0.5804(3) 0.49171(19) 0.3517(2) 0.0323(8) Uani 1 1 d D . .
H30 H 0.5538 0.4636 0.2999 0.039 Uiso 0.671(7) 1 calc PR A 1
H30' H 0.5429 0.5245 0.3889 0.039 Uiso 0.329(7) 1 calc PR A 2
C31 C 0.4863(4) 0.5243(3) 0.3825(3) 0.0274(14) Uiso 0.671(7) 1 d PD A 1
H31A H 0.4335 0.4866 0.3887 0.041 Uiso 0.671(7) 1 calc PR A 1
H31B H 0.4480 0.5455 0.3506 0.041 Uiso 0.671(7) 1 calc PR A 1
H31C H 0.5144 0.5626 0.4289 0.041 Uiso 0.671(7) 1 calc PR A 1
C32 C 0.6771(5) 0.5525(4) 0.3578(4) 0.0346(18) Uiso 0.671(7) 1 d PDU A 1
H32A H 0.6472 0.5884 0.3398 0.052 Uiso 0.671(7) 1 calc PR A 1
H32B H 0.7336 0.5308 0.3296 0.052 Uiso 0.671(7) 1 calc PR A 1
H32C H 0.7116 0.5765 0.4078 0.052 Uiso 0.671(7) 1 calc PR A 1
C31' C 0.4991(8) 0.4669(6) 0.2880(5) 0.033(3) Uiso 0.329(7) 1 d PD A 2
H31D H 0.4379 0.4329 0.2924 0.049 Uiso 0.329(7) 1 calc PR A 2
H31E H 0.5347 0.4421 0.2471 0.049 Uiso 0.329(7) 1 calc PR A 2
H31F H 0.4691 0.5088 0.2810 0.049 Uiso 0.329(7) 1 calc PR A 2
C32' C 0.6657(10) 0.5413(7) 0.3364(7) 0.028(3) Uiso 0.329(7) 1 d PDU A 2
H32D H 0.7262 0.5618 0.3772 0.042 Uiso 0.329(7) 1 calc PR A 2
H32E H 0.6308 0.5810 0.3278 0.042 Uiso 0.329(7) 1 calc PR A 2
H32F H 0.6963 0.5141 0.2941 0.042 Uiso 0.329(7) 1 calc PR A 2
C33 C 0.3180(3) 0.26003(17) 0.40348(16) 0.0202(7) Uani 1 1 d . . .
C34 C 0.3455(3) 0.34274(18) 0.42739(19) 0.0330(9) Uani 1 1 d . . .
H34A H 0.4271 0.3572 0.4374 0.049 Uiso 1 1 calc R . .
H34B H 0.3134 0.3652 0.4706 0.049 Uiso 1 1 calc R . .
H34C H 0.3137 0.3591 0.3896 0.049 Uiso 1 1 calc R . .
C35 C 0.3827(3) 0.23325(19) 0.45753(18) 0.0276(8) Uani 1 1 d . . .
C36 C 0.1917(3) 0.2367(2) 0.39705(19) 0.0281(8) Uani 1 1 d . . .
C37 C 0.1995(2) 0.10574(16) 0.11812(16) 0.0182(7) Uani 1 1 d . . .
C38 C 0.1630(3) 0.15368(19) 0.07703(18) 0.0309(8) Uani 1 1 d . . .
H38A H 0.1357 0.1959 0.1089 0.046 Uiso 1 1 calc R . .
H38B H 0.1028 0.1256 0.0377 0.046 Uiso 1 1 calc R . .
H38C H 0.2269 0.1705 0.0580 0.046 Uiso 1 1 calc R . .
C39 C 0.2385(3) 0.03817(18) 0.06782(18) 0.0263(8) Uani 1 1 d . . .
C40 C 0.1030(3) 0.0827(2) 0.15300(19) 0.0309(9) Uani 1 1 d . . .
W2 W 0.109454(10) 0.716541(6) 0.208232(7) 0.01783(4) Uani 1 1 d . . .
N4 N 0.1072(2) 0.80673(13) 0.27704(13) 0.0163(5) Uani 1 1 d . . .
N5 N 0.1929(2) 0.92931(13) 0.34779(13) 0.0151(5) Uani 1 1 d . . .
N6 N 0.01009(19) 0.90864(13) 0.31981(13) 0.0151(5) Uani 1 1 d . . .
O3 O -0.02025(18) 0.64596(12) 0.19430(12) 0.0255(5) Uani 1 1 d . . .
O4 O 0.23744(18) 0.67642(12) 0.23316(12) 0.0243(5) Uani 1 1 d . . .
F13 F 0.0187(2) 0.50517(14) 0.1358(2) 0.0894(11) Uani 1 1 d . . .
F14 F -0.0902(3) 0.52001(16) 0.21534(18) 0.0857(11) Uani 1 1 d . . .
F15 F -0.1568(2) 0.46473(12) 0.10409(16) 0.0664(8) Uani 1 1 d . . .
F16 F -0.2330(2) 0.61405(17) 0.22227(14) 0.0680(9) Uani 1 1 d . . .
F17 F -0.29868(18) 0.56450(14) 0.11058(14) 0.0584(7) Uani 1 1 d . . .
F18 F -0.2262(2) 0.67734(14) 0.15503(14) 0.0599(7) Uani 1 1 d . . .
F19 F 0.4136(2) 0.54586(16) 0.1657(2) 0.1235(17) Uani 1 1 d . . .
F20 F 0.2466(2) 0.5502(2) 0.1229(2) 0.1274(19) Uani 1 1 d . . .
F21 F 0.2770(3) 0.54159(15) 0.2255(3) 0.1116(15) Uani 1 1 d . . .
F22 F 0.4369(2) 0.75221(14) 0.31295(15) 0.0657(8) Uani 1 1 d . . .
F23 F 0.3853(2) 0.6556(2) 0.33265(17) 0.0809(10) Uani 1 1 d . . .
F24 F 0.52153(18) 0.65982(14) 0.27399(15) 0.0577(7) Uani 1 1 d . . .
C41 C 0.1198(2) 0.73196(15) 0.12762(16) 0.0175(7) Uani 1 1 d . . .
C42 C 0.1251(3) 0.75994(17) 0.06732(17) 0.0228(7) Uani 1 1 d . . .
C43 C 0.0199(4) 0.7286(2) 0.0113(2) 0.0475(11) Uani 1 1 d . . .
H43A H 0.0145 0.6754 -0.0090 0.071 Uiso 1 1 calc R . .
H43B H 0.0241 0.7489 -0.0266 0.071 Uiso 1 1 calc R . .
H43C H -0.0465 0.7414 0.0335 0.071 Uiso 1 1 calc R . .
C44 C 0.2286(4) 0.7416(3) 0.0327(2) 0.0488(11) Uani 1 1 d . . .
H44A H 0.2962 0.7659 0.0676 0.073 Uiso 1 1 calc R . .
H44B H 0.2282 0.7585 -0.0078 0.073 Uiso 1 1 calc R . .
H44C H 0.2280 0.6887 0.0159 0.073 Uiso 1 1 calc R . .
C45 C 0.1324(3) 0.8439(2) 0.0976(2) 0.0402(10) Uani 1 1 d . . .
H45A H 0.0679 0.8568 0.1218 0.060 Uiso 1 1 calc R . .
H45B H 0.1322 0.8629 0.0586 0.060 Uiso 1 1 calc R . .
H45C H 0.2018 0.8651 0.1316 0.060 Uiso 1 1 calc R . .
C46 C 0.1041(2) 0.87499(16) 0.31001(15) 0.0146(6) Uani 1 1 d . . .
C47 C 0.1515(3) 0.99402(17) 0.38099(17) 0.0220(7) Uani 1 1 d . . .
H47 H 0.1952 1.0391 0.4107 0.026 Uiso 1 1 calc R . .
C48 C 0.0397(3) 0.98137(16) 0.36362(17) 0.0219(7) Uani 1 1 d . . .
H48 H -0.0102 1.0157 0.3785 0.026 Uiso 1 1 calc R . .
C49 C 0.3056(2) 0.91931(16) 0.36951(16) 0.0176(6) Uani 1 1 d . . .
C50 C 0.3908(3) 0.93657(16) 0.33383(16) 0.0186(7) Uani 1 1 d . . .
C51 C 0.4998(3) 0.93208(18) 0.36063(19) 0.0253(8) Uani 1 1 d . . .
H51 H 0.5601 0.9437 0.3383 0.030 Uiso 1 1 calc R . .
C52 C 0.5219(3) 0.91128(19) 0.41866(19) 0.0293(8) Uani 1 1 d . . .
H52 H 0.5970 0.9088 0.4359 0.035 Uiso 1 1 calc R . .
C53 C 0.4361(3) 0.89397(19) 0.45217(19) 0.0295(8) Uani 1 1 d . . .
H53 H 0.4524 0.8792 0.4920 0.035 Uiso 1 1 calc R . .
C54 C 0.3253(3) 0.89801(18) 0.42790(17) 0.0231(7) Uani 1 1 d . . .
C55 C 0.3676(3) 0.96068(17) 0.27070(17) 0.0202(7) Uani 1 1 d . . .
H55 H 0.2853 0.9475 0.2525 0.024 Uiso 1 1 calc R . .
C56 C 0.3968(5) 1.0426(2) 0.2921(2) 0.0581(13) Uani 1 1 d . . .
H56A H 0.3544 1.0668 0.3295 0.087 Uiso 1 1 calc R . .
H56B H 0.3777 1.0567 0.2506 0.087 Uiso 1 1 calc R . .
H56C H 0.4773 1.0572 0.3100 0.087 Uiso 1 1 calc R . .
C57 C 0.4277(4) 0.9232(2) 0.2107(2) 0.0454(11) Uani 1 1 d . . .
H57A H 0.5088 0.9380 0.2259 0.068 Uiso 1 1 calc R . .
H57B H 0.4042 0.9370 0.1696 0.068 Uiso 1 1 calc R . .
H57C H 0.4095 0.8702 0.1976 0.068 Uiso 1 1 calc R . .
C58 C 0.2322(3) 0.8778(2) 0.46544(18) 0.0278(8) Uani 1 1 d . . .
H58 H 0.1604 0.8868 0.4426 0.033 Uiso 1 1 calc R . .
C59 C 0.2202(3) 0.7965(2) 0.4545(2) 0.0357(9) Uani 1 1 d . . .
H59A H 0.2056 0.7678 0.4035 0.054 Uiso 1 1 calc R . .
H59B H 0.1577 0.7837 0.4770 0.054 Uiso 1 1 calc R . .
H59C H 0.2897 0.7859 0.4762 0.054 Uiso 1 1 calc R . .
C60 C 0.2493(3) 0.9245(2) 0.54465(19) 0.0353(9) Uani 1 1 d . . .
H60A H 0.3189 0.9165 0.5686 0.053 Uiso 1 1 calc R . .
H60B H 0.1859 0.9107 0.5659 0.053 Uiso 1 1 calc R . .
H60C H 0.2539 0.9761 0.5501 0.053 Uiso 1 1 calc R . .
C61 C -0.1049(2) 0.87314(16) 0.29437(16) 0.0170(6) Uani 1 1 d . . .
C62 C -0.1671(3) 0.88928(17) 0.24073(17) 0.0199(7) Uani 1 1 d . . .
C63 C -0.2805(3) 0.85965(18) 0.22249(18) 0.0258(8) Uani 1 1 d . . .
H63 H -0.3258 0.8698 0.1864 0.031 Uiso 1 1 calc R . .
C64 C -0.3281(3) 0.81623(19) 0.2555(2) 0.0303(8) Uani 1 1 d . . .
H64 H -0.4057 0.7971 0.2423 0.036 Uiso 1 1 calc R . .
C65 C -0.2640(3) 0.80006(19) 0.30769(19) 0.0280(8) Uani 1 1 d . . .
H65 H -0.2979 0.7694 0.3296 0.034 Uiso 1 1 calc R . .
C66 C -0.1502(3) 0.82809(17) 0.32868(17) 0.0200(7) Uani 1 1 d . . .
C67 C -0.1189(3) 0.93879(18) 0.20486(18) 0.0231(7) Uani 1 1 d . . .
H67 H -0.0353 0.9445 0.2156 0.028 Uiso 1 1 calc R . .
C68 C -0.1539(3) 1.0143(2) 0.2346(2) 0.0375(9) Uani 1 1 d . . .
H68A H -0.2358 1.0095 0.2291 0.056 Uiso 1 1 calc R . .
H68B H -0.1259 1.0447 0.2086 0.056 Uiso 1 1 calc R . .
H68C H -0.1222 1.0371 0.2852 0.056 Uiso 1 1 calc R . .
C69 C -0.1533(3) 0.9067(2) 0.12414(19) 0.0357(9) Uani 1 1 d . . .
H69A H -0.1402 0.8558 0.1066 0.054 Uiso 1 1 calc R . .
H69B H -0.1086 0.9348 0.1020 0.054 Uiso 1 1 calc R . .
H69C H -0.2330 0.9088 0.1119 0.054 Uiso 1 1 calc R . .
C70 C -0.0831(3) 0.81372(18) 0.38831(17) 0.0245(7) Uani 1 1 d . . .
H70 H -0.0022 0.8238 0.3842 0.029 Uiso 1 1 calc R . .
C71 C -0.1063(3) 0.7351(2) 0.38455(19) 0.0351(9) Uani 1 1 d . . .
H71A H -0.1840 0.7240 0.3911 0.053 Uiso 1 1 calc R . .
H71B H -0.0552 0.7281 0.4222 0.053 Uiso 1 1 calc R . .
H71C H -0.0946 0.7023 0.3380 0.053 Uiso 1 1 calc R . .
C72 C -0.0999(3) 0.8661(2) 0.46038(19) 0.0387(10) Uani 1 1 d . . .
H72A H -0.0779 0.9165 0.4633 0.058 Uiso 1 1 calc R . .
H72B H -0.0536 0.8568 0.4984 0.058 Uiso 1 1 calc R . .
H72C H -0.1790 0.8589 0.4657 0.058 Uiso 1 1 calc R . .
C73 C -0.1000(3) 0.59302(18) 0.14227(19) 0.0275(8) Uani 1 1 d . . .
C74 C -0.0910(4) 0.5883(2) 0.0668(2) 0.0468(12) Uani 1 1 d . . .
H74A H -0.1055 0.6342 0.0610 0.070 Uiso 1 1 calc R . .
H74B H -0.1463 0.5480 0.0334 0.070 Uiso 1 1 calc R . .
H74C H -0.0155 0.5795 0.0570 0.070 Uiso 1 1 calc R . .
C75 C -0.0829(4) 0.5202(2) 0.1501(3) 0.0514(12) Uani 1 1 d . . .
C76 C -0.2154(3) 0.6122(2) 0.1583(2) 0.0402(10) Uani 1 1 d . . .
C77 C 0.3391(3) 0.65575(19) 0.2152(2) 0.0310(9) Uani 1 1 d . . .
C78 C 0.3853(3) 0.6882(3) 0.1646(2) 0.0565(14) Uani 1 1 d . . .
H78A H 0.3334 0.6712 0.1194 0.085 Uiso 1 1 calc R . .
H78B H 0.4583 0.6730 0.1559 0.085 Uiso 1 1 calc R . .
H78C H 0.3941 0.7415 0.1854 0.085 Uiso 1 1 calc R . .
C79 C 0.3189(4) 0.5721(3) 0.1811(4) 0.077(2) Uani 1 1 d . . .
C80 C 0.4209(3) 0.6805(2) 0.2849(2) 0.0408(10) Uani 1 1 d . . .

loop_
_atom_site_aniso_label
_atom_site_aniso_U_11
_atom_site_aniso_U_22
_atom_site_aniso_U_33
_atom_site_aniso_U_23
_atom_site_aniso_U_13
_atom_site_aniso_U_12
W1 0.00994(6) 0.01390(6) 0.01632(7) 0.00562(5) 0.00264(5) 0.00075(4)
N1 0.0131(13) 0.0173(12) 0.0195(13) 0.0078(10) 0.0042(10) 0.0017(10)
N2 0.0132(13) 0.0168(12) 0.0167(13) 0.0078(10) 0.0025(10) 0.0008(10)
N3 0.0129(13) 0.0157(12) 0.0172(13) 0.0063(10) 0.0018(10) -0.0017(10)
O1 0.0166(11) 0.0200(11) 0.0171(11) 0.0067(9) 0.0050(9) 0.0022(8)
O2 0.0136(11) 0.0179(10) 0.0193(11) 0.0071(9) -0.0033(9) -0.0020(8)
F1 0.0193(11) 0.0763(17) 0.0353(12) 0.0255(12) 0.0010(9) 0.0041(10)
F2 0.0454(13) 0.0357(12) 0.0322(12) 0.0183(10) 0.0020(10) 0.0079(10)
F3 0.0455(13) 0.0542(14) 0.0176(10) 0.0076(10) 0.0051(9) 0.0083(11)
F4 0.0353(12) 0.0717(16) 0.0356(12) 0.0274(12) 0.0223(10) 0.0138(11)
F5 0.0261(11) 0.0420(13) 0.0518(14) 0.0139(11) 0.0021(10) -0.0115(10)
F6 0.0220(11) 0.0772(17) 0.0491(14) 0.0428(13) 0.0147(10) 0.0203(11)
F7 0.0393(12) 0.0304(11) 0.0315(12) -0.0062(9) -0.0095(10) -0.0023(9)
F8 0.0390(12) 0.0199(10) 0.0357(12) 0.0077(9) -0.0003(9) 0.0071(9)
F9 0.0413(13) 0.0405(13) 0.0342(12) 0.0079(10) 0.0193(10) 0.0041(10)
F10 0.0208(11) 0.0670(17) 0.0445(14) 0.0067(12) -0.0041(10) -0.0169(11)
F11 0.0306(12) 0.0397(13) 0.0439(13) 0.0072(10) 0.0182(10) 0.0005(10)
F12 0.0439(13) 0.0395(13) 0.0494(14) 0.0286(11) 0.0144(11) -0.0045(10)
C1 0.0152(16) 0.0219(16) 0.0233(17) 0.0071(13) 0.0063(13) -0.0003(12)
C2 0.0180(17) 0.0238(17) 0.037(2) 0.0125(15) 0.0058(15) 0.0086(13)
C3 0.0198(19) 0.052(2) 0.059(3) 0.031(2) 0.0117(18) 0.0144(17)
C4 0.0268(19) 0.0291(19) 0.054(2) 0.0248(18) 0.0087(18) 0.0114(15)
C5 0.047(3) 0.033(2) 0.059(3) 0.010(2) 0.004(2) 0.0218(19)
C6 0.0116(14) 0.0110(13) 0.0180(15) 0.0064(11) 0.0013(11) 0.0040(11)
C7 0.0157(16) 0.0273(17) 0.0244(17) 0.0127(14) 0.0070(13) -0.0021(13)
C8 0.0166(16) 0.0215(16) 0.0270(18) 0.0096(14) 0.0020(13) -0.0058(13)
C9 0.0131(15) 0.0210(15) 0.0171(15) 0.0047(12) 0.0064(12) -0.0002(12)
C10 0.0153(15) 0.0242(16) 0.0196(16) 0.0095(13) 0.0061(13) 0.0029(12)
C11 0.0187(17) 0.0340(19) 0.0192(16) 0.0109(14) 0.0016(13) 0.0025(14)
C12 0.0221(17) 0.0275(17) 0.0174(16) 0.0033(13) 0.0067(13) 0.0011(14)
C13 0.0207(17) 0.0198(15) 0.0227(17) 0.0033(13) 0.0078(14) 0.0014(13)
C14 0.0132(15) 0.0231(16) 0.0214(16) 0.0088(13) 0.0056(13) 0.0006(12)
C15 0.0251(18) 0.0293(18) 0.0207(17) 0.0106(14) 0.0009(14) 0.0095(14)
C16 0.039(2) 0.026(2) 0.066(3) 0.0221(19) 0.008(2) 0.0078(17)
C17 0.030(2) 0.044(2) 0.038(2) 0.0175(18) 0.0039(17) 0.0160(17)
C18 0.0227(17) 0.0183(15) 0.0245(17) 0.0047(13) 0.0013(14) 0.0069(13)
C19 0.035(2) 0.034(2) 0.038(2) 0.0203(17) 0.0037(17) 0.0071(16)
C20 0.026(2) 0.041(2) 0.054(3) 0.027(2) 0.0014(18) 0.0112(17)
C21 0.0124(15) 0.0178(14) 0.0149(15) 0.0060(12) -0.0002(12) -0.0043(11)
C22 0.0153(16) 0.0183(15) 0.0249(17) 0.0075(13) -0.0011(13) -0.0012(12)
C23 0.0293(19) 0.0240(17) 0.0267(18) 0.0136(14) -0.0068(15) 0.0024(14)
C24 0.033(2) 0.0257(18) 0.0199(17) 0.0068(14) -0.0028(15) -0.0002(15)
C25 0.0270(18) 0.0208(16) 0.0252(18) 0.0046(14) -0.0005(14) 0.0025(13)
C26 0.0172(16) 0.0178(15) 0.0230(17) 0.0083(13) -0.0023(13) -0.0017(12)
C27 0.0238(18) 0.0227(16) 0.0263(18) 0.0111(14) 0.0017(14) 0.0062(13)
C28 0.0197(18) 0.038(2) 0.049(2) 0.0159(18) 0.0034(17) 0.0095(15)
C29 0.0269(19) 0.0190(17) 0.039(2) 0.0082(15) 0.0008(16) 0.0049(14)
C30 0.039(2) 0.0299(19) 0.034(2) 0.0168(16) 0.0063(17) 0.0118(16)
C33 0.0195(16) 0.0241(16) 0.0186(16) 0.0083(13) 0.0076(13) 0.0022(13)
C34 0.046(2) 0.0248(18) 0.0254(19) 0.0040(15) 0.0112(17) 0.0029(16)
C35 0.0243(19) 0.036(2) 0.0209(17) 0.0091(15) 0.0051(14) 0.0009(15)
C36 0.0266(19) 0.038(2) 0.0288(19) 0.0198(16) 0.0131(16) 0.0089(16)
C37 0.0162(16) 0.0179(15) 0.0175(15) 0.0053(12) -0.0017(12) -0.0019(12)
C38 0.037(2) 0.0279(18) 0.0250(18) 0.0111(15) -0.0083(16) 0.0029(15)
C39 0.0269(19) 0.0249(17) 0.0239(18) 0.0065(14) 0.0020(15) -0.0015(14)
C40 0.0232(19) 0.033(2) 0.0285(19) 0.0051(16) 0.0012(15) -0.0064(15)
W2 0.01662(7) 0.01598(7) 0.02153(7) 0.00761(5) 0.00357(5) 0.00128(5)
N4 0.0167(13) 0.0184(13) 0.0156(13) 0.0077(10) 0.0026(10) 0.0047(10)
N5 0.0131(12) 0.0163(12) 0.0164(13) 0.0071(10) 0.0009(10) 0.0015(10)
N6 0.0123(12) 0.0173(12) 0.0170(13) 0.0074(10) 0.0028(10) 0.0028(10)
O3 0.0251(12) 0.0213(12) 0.0282(13) 0.0100(10) 0.0005(10) -0.0050(9)
O4 0.0195(12) 0.0227(12) 0.0345(13) 0.0130(10) 0.0068(10) 0.0076(9)
F13 0.0432(17) 0.0383(16) 0.167(3) 0.0178(18) -0.0096(18) 0.0112(12)
F14 0.104(2) 0.065(2) 0.097(2) 0.0648(19) -0.0278(19) -0.0273(17)
F15 0.0574(16) 0.0252(12) 0.100(2) 0.0158(13) -0.0146(15) -0.0152(11)
F16 0.0367(14) 0.113(2) 0.0458(16) 0.0209(16) 0.0169(12) -0.0134(14)
F17 0.0276(13) 0.0602(17) 0.0655(17) 0.0029(13) -0.0089(12) -0.0065(11)
F18 0.0505(16) 0.0480(16) 0.0683(18) 0.0075(13) -0.0103(13) 0.0176(12)
F19 0.0471(18) 0.0532(19) 0.208(4) -0.036(2) 0.013(2) 0.0226(15)
F20 0.0461(18) 0.114(3) 0.122(3) -0.079(2) -0.0017(19) 0.0014(18)
F21 0.072(2) 0.0291(16) 0.232(5) 0.053(2) 0.009(3) -0.0020(14)
F22 0.0501(16) 0.0468(16) 0.0719(19) -0.0071(14) -0.0064(13) -0.0037(12)
F23 0.0476(17) 0.145(3) 0.086(2) 0.087(2) 0.0065(15) 0.0203(17)
F24 0.0263(13) 0.0647(17) 0.092(2) 0.0417(16) -0.0010(13) 0.0127(11)
C41 0.0154(15) 0.0138(14) 0.0203(16) 0.0029(12) 0.0023(12) 0.0000(11)
C42 0.0238(18) 0.0244(17) 0.0214(17) 0.0099(14) 0.0059(14) 0.0006(13)
C43 0.059(3) 0.042(2) 0.041(2) 0.025(2) -0.013(2) -0.009(2)
C44 0.055(3) 0.061(3) 0.045(3) 0.028(2) 0.027(2) 0.019(2)
C45 0.050(3) 0.035(2) 0.039(2) 0.0201(18) 0.0029(19) -0.0014(18)
C46 0.0147(15) 0.0215(15) 0.0118(14) 0.0117(12) 0.0008(12) 0.0022(12)
C47 0.0213(17) 0.0167(15) 0.0248(17) 0.0046(13) 0.0002(14) 0.0016(12)
C48 0.0212(17) 0.0169(15) 0.0267(17) 0.0052(13) 0.0068(14) 0.0049(12)
C49 0.0145(15) 0.0161(14) 0.0216(16) 0.0071(12) -0.0004(12) 0.0017(12)
C50 0.0192(16) 0.0143(14) 0.0199(16) 0.0030(12) 0.0032(13) 0.0017(12)
C51 0.0146(16) 0.0273(17) 0.035(2) 0.0119(15) 0.0047(14) 0.0019(13)
C52 0.0169(17) 0.036(2) 0.034(2) 0.0131(16) -0.0062(15) 0.0052(14)
C53 0.0280(19) 0.034(2) 0.0284(19) 0.0159(16) -0.0032(15) 0.0042(15)
C54 0.0218(17) 0.0264(17) 0.0223(17) 0.0115(14) -0.0005(14) 0.0030(13)
C55 0.0138(15) 0.0223(16) 0.0247(17) 0.0085(13) 0.0034(13) 0.0021(12)
C56 0.108(4) 0.027(2) 0.038(2) 0.0177(19) -0.005(3) 0.000(2)
C57 0.054(3) 0.065(3) 0.029(2) 0.021(2) 0.0141(19) 0.037(2)
C58 0.0216(18) 0.041(2) 0.0269(18) 0.0222(16) -0.0010(14) 0.0009(15)
C59 0.040(2) 0.039(2) 0.031(2) 0.0205(17) -0.0002(17) -0.0042(17)
C60 0.035(2) 0.042(2) 0.032(2) 0.0178(17) 0.0050(17) 0.0026(17)
C61 0.0103(15) 0.0209(15) 0.0200(16) 0.0064(13) 0.0047(12) 0.0039(12)
C62 0.0151(16) 0.0225(16) 0.0221(16) 0.0068(13) 0.0038(13) 0.0051(12)
C63 0.0159(16) 0.0330(19) 0.0297(19) 0.0122(15) 0.0010(14) 0.0075(14)
C64 0.0147(17) 0.0332(19) 0.044(2) 0.0140(17) 0.0068(16) 0.0023(14)
C65 0.0205(18) 0.0297(18) 0.037(2) 0.0141(16) 0.0129(16) 0.0015(14)
C66 0.0176(16) 0.0226(16) 0.0215(16) 0.0078(13) 0.0072(13) 0.0056(13)
C67 0.0136(16) 0.0313(18) 0.0288(18) 0.0161(15) 0.0015(13) 0.0053(13)
C68 0.041(2) 0.036(2) 0.049(2) 0.0276(19) 0.0156(19) 0.0155(18)
C69 0.0236(19) 0.058(3) 0.031(2) 0.0255(19) 0.0013(16) -0.0005(17)
C70 0.0249(18) 0.0292(18) 0.0218(17) 0.0115(14) 0.0090(14) 0.0005(14)
C71 0.050(2) 0.032(2) 0.0253(19) 0.0118(16) 0.0074(17) 0.0067(18)
C72 0.058(3) 0.031(2) 0.026(2) 0.0089(16) 0.0083(18) 0.0024(18)
C73 0.0241(18) 0.0220(17) 0.035(2) 0.0097(15) 0.0057(15) -0.0039(14)
C74 0.052(3) 0.044(2) 0.032(2) 0.0038(18) 0.0084(19) -0.018(2)
C75 0.046(3) 0.024(2) 0.077(3) 0.020(2) -0.012(2) -0.0117(18)
C76 0.027(2) 0.045(2) 0.042(2) 0.0112(19) -0.0018(18) -0.0025(18)
C77 0.0207(18) 0.0232(18) 0.049(2) 0.0123(17) 0.0031(16) 0.0064(14)
C78 0.029(2) 0.113(4) 0.047(3) 0.046(3) 0.016(2) 0.027(2)
C79 0.034(3) 0.044(3) 0.124(5) -0.011(3) 0.011(3) 0.017(2)
C80 0.026(2) 0.050(3) 0.057(3) 0.031(2) 0.0054(19) 0.0067(18)

loop_
_atom_type_symbol
_atom_type_description
_atom_type_scat_dispersion_real
_atom_type_scat_dispersion_imag
_atom_type_scat_source
C C 0.0033 0.0016 'International Tables Vol C Tables 4.2.6.8 and 6.1.1.4'
H H 0.0000 0.0000 'International Tables Vol C Tables 4.2.6.8 and 6.1.1.4'
N N 0.0061 0.0033 'International Tables Vol C Tables 4.2.6.8 and 6.1.1.4'
O O 0.0106 0.0060 'International Tables Vol C Tables 4.2.6.8 and 6.1.1.4'
F F 0.0171 0.0103 'International Tables Vol C Tables 4.2.6.8 and 6.1.1.4'
W W -0.8490 6.8722 'International Tables Vol C Tables 4.2.6.8 and 6.1.1.4'

loop_
_geom_angle_atom_site_label_1
_geom_angle_atom_site_label_2
_geom_angle_atom_site_label_3
_geom_angle
C1 W1 N1 108.20(12)
C1 W1 O2 107.94(12)
N1 W1 O2 110.84(9)
C1 W1 O1 107.81(12)
N1 W1 O1 111.61(10)
O2 W1 O1 110.30(9)
C6 N1 W1 168.5(2)
C6 N2 C7 109.4(2)
C6 N2 C9 126.0(2)
C7 N2 C9 123.4(2)
C6 N3 C8 109.9(2)
C6 N3 C21 124.6(2)
C8 N3 C21 124.8(2)
C33 O1 W1 139.7(2)
C37 O2 W1 140.16(19)
C2 C1 W1 175.2(3)
C5 C2 C1 110.2(3)
C5 C2 C4 110.0(3)
C1 C2 C4 108.9(3)
C5 C2 C3 108.3(3)
C1 C2 C3 110.6(3)
C4 C2 C3 108.9(3)
N1 C6 N3 127.5(3)
N1 C6 N2 127.2(3)
N3 C6 N2 105.0(2)
C8 C7 N2 108.1(3)
C7 C8 N3 107.6(3)
C10 C9 C14 123.5(3)
C10 C9 N2 119.1(3)
C14 C9 N2 117.3(3)
C9 C10 C11 116.7(3)
C9 C10 C15 122.3(3)
C11 C10 C15 121.0(3)
C12 C11 C10 121.3(3)
C11 C12 C13 120.8(3)
C12 C13 C14 121.1(3)
C13 C14 C9 116.6(3)
C13 C14 C18 121.0(3)
C9 C14 C18 122.4(3)
C10 C15 C16 112.0(3)
C10 C15 C17 112.5(3)
C16 C15 C17 109.3(3)
C14 C18 C19 112.6(3)
C14 C18 C20 110.5(3)
C19 C18 C20 110.9(3)
C22 C21 C26 123.2(3)
C22 C21 N3 118.3(3)
C26 C21 N3 118.5(3)
C23 C22 C21 117.6(3)
C23 C22 C27 119.4(3)
C21 C22 C27 123.0(3)
C24 C23 C22 120.8(3)
C25 C24 C23 120.3(3)
C24 C25 C26 121.6(3)
C21 C26 C25 116.5(3)
C21 C26 C30 123.3(3)
C25 C26 C30 120.1(3)
C22 C27 C29 111.2(3)
C22 C27 C28 112.2(3)
C29 C27 C28 110.9(3)
C31' C30 C31 81.6(5)
C31' C30 C32' 102.6(7)
C31 C30 C32' 116.0(6)
C31' C30 C26 122.2(5)
C31 C30 C26 113.8(3)
C32' C30 C26 116.0(6)
C31' C30 C32 116.6(6)
C31 C30 C32 110.0(4)
C32' C30 C32 15.4(6)
C26 C30 C32 109.3(4)
O1 C33 C34 111.7(3)
O1 C33 C36 108.9(2)
C34 C33 C36 110.5(3)
O1 C33 C35 106.4(3)
C34 C33 C35 109.5(3)
C36 C33 C35 109.9(3)
F2 C35 F1 107.0(3)
F2 C35 F3 106.5(3)
F1 C35 F3 106.6(3)
F2 C35 C33 113.6(3)
F1 C35 C33 110.7(3)
F3 C35 C33 112.1(3)
F5 C36 F6 107.4(3)
F5 C36 F4 107.3(3)
F6 C36 F4 106.2(3)
F5 C36 C33 113.1(3)
F6 C36 C33 111.2(3)
F4 C36 C33 111.4(3)
O2 C37 C38 113.0(3)
O2 C37 C39 105.6(2)
C38 C37 C39 109.7(3)
O2 C37 C40 107.5(3)
C38 C37 C40 110.7(3)
C39 C37 C40 110.2(3)
F8 C39 F9 107.1(3)
F8 C39 F7 107.2(3)
F9 C39 F7 107.1(3)
F8 C39 C37 113.7(3)
F9 C39 C37 110.1(3)
F7 C39 C37 111.4(3)
F11 C40 F10 106.8(3)
F11 C40 F12 107.1(3)
F10 C40 F12 107.8(3)
F11 C40 C37 110.6(3)
F10 C40 C37 111.8(3)
F12 C40 C37 112.5(3)
C41 W2 N4 106.64(12)
C41 W2 O4 109.19(12)
N4 W2 O4 109.94(10)
C41 W2 O3 109.21(11)
N4 W2 O3 114.36(10)
O4 W2 O3 107.43(10)
C46 N4 W2 164.3(2)
C46 N5 C47 109.3(2)
C46 N5 C49 126.6(2)
C47 N5 C49 121.5(2)
C46 N6 C48 110.5(2)
C46 N6 C61 125.8(2)
C48 N6 C61 123.5(2)
C73 O3 W2 143.5(2)
C77 O4 W2 145.7(2)
C42 C41 W2 168.8(2)
C41 C42 C44 111.2(3)
C41 C42 C43 111.0(3)
C44 C42 C43 109.6(3)
C41 C42 C45 108.3(3)
C44 C42 C45 108.2(3)
C43 C42 C45 108.4(3)
N4 C46 N6 127.1(3)
N4 C46 N5 127.9(3)
N6 C46 N5 104.8(2)
C48 C47 N5 108.2(3)
C47 C48 N6 107.3(3)
C54 C49 C50 123.3(3)
C54 C49 N5 117.9(3)
C50 C49 N5 118.6(3)
C51 C50 C49 116.5(3)
C51 C50 C55 121.1(3)
C49 C50 C55 122.4(3)
C52 C51 C50 121.5(3)
C51 C52 C53 120.6(3)
C52 C53 C54 120.3(3)
C49 C54 C53 117.7(3)
C49 C54 C58 123.1(3)
C53 C54 C58 119.2(3)
C57 C55 C50 112.7(3)
C57 C55 C56 109.8(3)
C50 C55 C56 111.4(3)
C54 C58 C60 112.6(3)
C54 C58 C59 110.3(3)
C60 C58 C59 111.1(3)
C62 C61 C66 123.3(3)
C62 C61 N6 118.5(3)
C66 C61 N6 118.0(3)
C61 C62 C63 116.9(3)
C61 C62 C67 123.3(3)
C63 C62 C67 119.8(3)
C64 C63 C62 121.5(3)
C63 C64 C65 120.5(3)
C64 C65 C66 121.0(3)
C65 C66 C61 116.8(3)
C65 C66 C70 120.5(3)
C61 C66 C70 122.5(3)
C62 C67 C69 111.8(3)
C62 C67 C68 110.6(3)
C69 C67 C68 110.3(3)
C66 C70 C71 113.4(3)
C66 C70 C72 110.9(3)
C71 C70 C72 110.8(3)
O3 C73 C74 114.4(3)
O3 C73 C75 106.3(3)
C74 C73 C75 109.3(3)
O3 C73 C76 107.1(3)
C74 C73 C76 108.7(3)
C75 C73 C76 111.2(3)
F14 C75 F15 107.7(4)
F14 C75 F13 107.9(4)
F15 C75 F13 106.4(4)
F14 C75 C73 112.8(4)
F15 C75 C73 112.2(4)
F13 C75 C73 109.5(3)
F16 C76 F18 107.4(3)
F16 C76 F17 107.4(3)
F18 C76 F17 106.8(3)
F16 C76 C73 113.0(3)
F18 C76 C73 110.2(3)
F17 C76 C73 111.8(3)
O4 C77 C78 114.0(3)
O4 C77 C80 106.2(3)
C78 C77 C80 109.7(3)
O4 C77 C79 106.5(3)
C78 C77 C79 109.8(4)
C80 C77 C79 110.5(4)
F20 C79 F19 108.3(5)
F20 C79 F21 106.9(5)
F19 C79 F21 107.9(5)
F20 C79 C77 111.1(5)
F19 C79 C77 111.5(4)
F21 C79 C77 110.9(4)
F23 C80 F22 107.4(4)
F23 C80 F24 108.0(4)
F22 C80 F24 107.2(3)
F23 C80 C77 113.4(3)
F22 C80 C77 109.4(3)
F24 C80 C77 111.2(4)

loop_
_geom_bond_atom_site_label_1
_geom_bond_atom_site_label_2
_geom_bond_distance
W1 C1 1.758(3)
W1 N1 1.860(2)
W1 O2 1.9169(19)
W1 O1 1.927(2)
N1 C6 1.289(4)
N2 C6 1.375(4)
N2 C7 1.400(4)
N2 C9 1.441(4)
N3 C6 1.374(3)
N3 C8 1.397(4)
N3 C21 1.435(4)
O1 C33 1.399(3)
O2 C37 1.403(3)
F1 C35 1.335(4)
F2 C35 1.326(4)
F3 C35 1.340(4)
F4 C36 1.347(4)
F5 C36 1.318(4)
F6 C36 1.325(4)
F7 C39 1.343(4)
F8 C39 1.325(4)
F9 C39 1.333(4)
F10 C40 1.334(4)
F11 C40 1.331(4)
F12 C40 1.335(4)
C1 C2 1.511(5)
C2 C5 1.508(5)
C2 C4 1.522(5)
C2 C3 1.541(5)
C7 C8 1.325(4)
C9 C10 1.396(4)
C9 C14 1.405(4)
C10 C11 1.397(4)
C10 C15 1.516(4)
C11 C12 1.374(5)
C12 C13 1.376(5)
C13 C14 1.399(4)
C14 C18 1.511(5)
C15 C16 1.518(5)
C15 C17 1.532(5)
C18 C19 1.526(5)
C18 C20 1.532(5)
C21 C22 1.395(4)
C21 C26 1.398(4)
C22 C23 1.392(5)
C22 C27 1.517(4)
C23 C24 1.379(5)
C24 C25 1.379(5)
C25 C26 1.398(4)
C26 C30 1.509(5)
C27 C29 1.524(4)
C27 C28 1.532(5)
C30 C31' 1.435(9)
C30 C31 1.466(5)
C30 C32' 1.480(10)
C30 C32 1.551(7)
C33 C34 1.523(4)
C33 C36 1.532(4)
C33 C35 1.538(5)
C37 C38 1.519(5)
C37 C39 1.534(4)
C37 C40 1.540(5)
W2 C41 1.770(3)
W2 N4 1.855(2)
W2 O4 1.906(2)
W2 O3 1.918(2)
N4 C46 1.290(4)
N5 C46 1.384(4)
N5 C47 1.399(4)
N5 C49 1.443(4)
N6 C46 1.378(4)
N6 C48 1.390(4)
N6 C61 1.448(4)
O3 C73 1.398(4)
O4 C77 1.387(4)
F13 C75 1.338(5)
F14 C75 1.333(6)
F15 C75 1.337(4)
F16 C76 1.323(5)
F17 C76 1.345(4)
F18 C76 1.325(5)
F19 C79 1.334(5)
F20 C79 1.298(7)
F21 C79 1.351(8)
F22 C80 1.316(5)
F23 C80 1.315(5)
F24 C80 1.345(4)
C41 C42 1.502(5)
C42 C44 1.524(5)
C42 C43 1.527(5)
C42 C45 1.546(5)
C47 C48 1.338(4)
C49 C54 1.384(5)
C49 C50 1.403(4)
C50 C51 1.394(4)
C50 C55 1.512(5)
C51 C52 1.375(5)
C52 C53 1.379(5)
C53 C54 1.398(5)
C54 C58 1.522(5)
C55 C57 1.501(4)
C55 C56 1.514(5)
C58 C60 1.530(5)
C58 C59 1.531(5)
C61 C62 1.393(4)
C61 C66 1.405(4)
C62 C63 1.396(4)
C62 C67 1.508(4)
C63 C64 1.371(5)
C64 C65 1.383(5)
C65 C66 1.394(4)
C66 C70 1.500(5)
C67 C69 1.526(5)
C67 C68 1.529(5)
C70 C71 1.521(5)
C70 C72 1.524(4)
C73 C74 1.514(5)
C73 C75 1.527(5)
C73 C76 1.529(5)
C77 C78 1.505(6)
C77 C80 1.526(6)
C77 C79 1.538(6)

loop_
_geom_torsion_atom_site_label_1
_geom_torsion_atom_site_label_2
_geom_torsion_atom_site_label_3
_geom_torsion_atom_site_label_4
_geom_torsion
C1 W1 N1 C6 -3.7(11)
O2 W1 N1 C6 114.4(11)
O1 W1 N1 C6 -122.2(11)
C1 W1 O1 C33 -12.5(3)
N1 W1 O1 C33 106.2(3)
O2 W1 O1 C33 -130.1(3)
C1 W1 O2 C37 -2.2(3)
N1 W1 O2 C37 -120.5(3)
O1 W1 O2 C37 115.4(3)
N1 W1 C1 C2 25(3)
O2 W1 C1 C2 -95(3)
O1 W1 C1 C2 146(3)
W1 C1 C2 C5 -101(3)
W1 C1 C2 C4 19(3)
W1 C1 C2 C3 139(3)
W1 N1 C6 N3 99.3(11)
W1 N1 C6 N2 -87.5(11)
C8 N3 C6 N1 172.4(3)
C21 N3 C6 N1 1.8(5)
C8 N3 C6 N2 -2.0(3)
C21 N3 C6 N2 -172.6(3)
C7 N2 C6 N1 -172.3(3)
C9 N2 C6 N1 -4.4(5)
C7 N2 C6 N3 2.2(3)
C9 N2 C6 N3 170.1(3)
C6 N2 C7 C8 -1.7(4)
C9 N2 C7 C8 -169.9(3)
N2 C7 C8 N3 0.4(4)
C6 N3 C8 C7 1.0(4)
C21 N3 C8 C7 171.6(3)
C6 N2 C9 C10 106.2(3)
C7 N2 C9 C10 -87.6(4)
C6 N2 C9 C14 -77.6(4)
C7 N2 C9 C14 88.6(4)
C14 C9 C10 C11 -1.8(4)
N2 C9 C10 C11 174.1(3)
C14 C9 C10 C15 178.2(3)
N2 C9 C10 C15 -5.8(4)
C9 C10 C11 C12 0.1(4)
C15 C10 C11 C12 -179.9(3)
C10 C11 C12 C13 1.4(5)
C11 C12 C13 C14 -1.2(5)
C12 C13 C14 C9 -0.4(4)
C12 C13 C14 C18 178.8(3)
C10 C9 C14 C13 2.0(4)
N2 C9 C14 C13 -174.1(3)
C10 C9 C14 C18 -177.2(3)
N2 C9 C14 C18 6.8(4)
C9 C10 C15 C16 89.5(4)
C11 C10 C15 C16 -90.5(4)
C9 C10 C15 C17 -147.0(3)
C11 C10 C15 C17 33.1(4)
C13 C14 C18 C19 -41.3(4)
C9 C14 C18 C19 137.9(3)
C13 C14 C18 C20 83.3(4)
C9 C14 C18 C20 -97.5(3)
C6 N3 C21 C22 80.9(4)
C8 N3 C21 C22 -88.3(4)
C6 N3 C21 C26 -100.2(3)
C8 N3 C21 C26 90.6(4)
C26 C21 C22 C23 -0.3(4)
N3 C21 C22 C23 178.6(3)
C26 C21 C22 C27 -179.7(3)
N3 C21 C22 C27 -0.8(4)
C21 C22 C23 C24 -0.3(5)
C27 C22 C23 C24 179.1(3)
C22 C23 C24 C25 0.4(5)
C23 C24 C25 C26 0.1(5)
C22 C21 C26 C25 0.7(4)
N3 C21 C26 C25 -178.1(3)
C22 C21 C26 C30 178.0(3)
N3 C21 C26 C30 -0.9(4)
C24 C25 C26 C21 -0.6(5)
C24 C25 C26 C30 -177.9(3)
C23 C22 C27 C29 69.0(4)
C21 C22 C27 C29 -111.6(3)
C23 C22 C27 C28 -55.8(4)
C21 C22 C27 C28 123.6(3)
C21 C26 C30 C31' 46.7(7)
C25 C26 C30 C31' -136.2(6)
C21 C26 C30 C31 141.9(4)
C25 C26 C30 C31 -41.0(5)
C21 C26 C30 C32' -79.6(7)
C25 C26 C30 C32' 97.5(7)
C21 C26 C30 C32 -94.7(4)
C25 C26 C30 C32 82.4(5)
W1 O1 C33 C34 -45.5(4)
W1 O1 C33 C36 76.7(3)
W1 O1 C33 C35 -164.9(2)
O1 C33 C35 F2 -68.0(3)
C34 C33 C35 F2 171.2(3)
C36 C33 C35 F2 49.7(4)
O1 C33 C35 F1 52.4(3)
C34 C33 C35 F1 -68.4(3)
C36 C33 C35 F1 170.1(3)
O1 C33 C35 F3 171.3(2)
C34 C33 C35 F3 50.5(3)
C36 C33 C35 F3 -71.0(3)
O1 C33 C36 F5 48.9(4)
C34 C33 C36 F5 171.8(3)
C35 C33 C36 F5 -67.2(4)
O1 C33 C36 F6 -72.0(3)
C34 C33 C36 F6 51.0(4)
C35 C33 C36 F6 171.9(3)
O1 C33 C36 F4 169.8(3)
C34 C33 C36 F4 -67.3(4)
C35 C33 C36 F4 53.7(4)
W1 O2 C37 C38 41.4(4)
W1 O2 C37 C39 161.3(2)
W1 O2 C37 C40 -81.1(4)
O2 C37 C39 F8 51.2(3)
C38 C37 C39 F8 173.3(3)
C40 C37 C39 F8 -64.6(4)
O2 C37 C39 F9 -69.0(3)
C38 C37 C39 F9 53.1(4)
C40 C37 C39 F9 175.2(3)
O2 C37 C39 F7 172.3(3)
C38 C37 C39 F7 -65.5(4)
C40 C37 C39 F7 56.6(4)
O2 C37 C40 F11 58.5(4)
C38 C37 C40 F11 -65.4(4)
C39 C37 C40 F11 173.1(3)
O2 C37 C40 F10 177.4(3)
C38 C37 C40 F10 53.5(4)
C39 C37 C40 F10 -68.0(4)
O2 C37 C40 F12 -61.2(3)
C38 C37 C40 F12 174.9(3)
C39 C37 C40 F12 53.4(4)
C41 W2 N4 C46 6.9(8)
O4 W2 N4 C46 125.2(8)
O3 W2 N4 C46 -113.9(8)
C41 W2 O3 C73 15.2(4)
N4 W2 O3 C73 134.5(4)
O4 W2 O3 C73 -103.2(4)
C41 W2 O4 C77 2.9(4)
N4 W2 O4 C77 -113.8(4)
O3 W2 O4 C77 121.2(4)
N4 W2 C41 C42 -8.2(12)
O4 W2 C41 C42 -126.9(12)
O3 W2 C41 C42 115.8(12)
W2 C41 C42 C44 129.9(12)
W2 C41 C42 C43 -107.8(12)
W2 C41 C42 C45 11.1(13)
W2 N4 C46 N6 85.7(9)
W2 N4 C46 N5 -99.7(8)
C48 N6 C46 N4 174.4(3)
C61 N6 C46 N4 -0.2(5)
C48 N6 C46 N5 -1.2(3)
C61 N6 C46 N5 -175.7(3)
C47 N5 C46 N4 -174.1(3)
C49 N5 C46 N4 -12.1(5)
C47 N5 C46 N6 1.4(3)
C49 N5 C46 N6 163.4(3)
C46 N5 C47 C48 -1.1(4)
C49 N5 C47 C48 -164.2(3)
N5 C47 C48 N6 0.4(4)
C46 N6 C48 C47 0.5(4)
C61 N6 C48 C47 175.2(3)
C46 N5 C49 C54 -77.7(4)
C47 N5 C49 C54 82.3(4)
C46 N5 C49 C50 106.8(3)
C47 N5 C49 C50 -93.2(3)
C54 C49 C50 C51 -0.7(4)
N5 C49 C50 C51 174.6(3)
C54 C49 C50 C55 -179.2(3)
N5 C49 C50 C55 -3.9(4)
C49 C50 C51 C52 0.5(5)
C55 C50 C51 C52 179.0(3)
C50 C51 C52 C53 0.1(5)
C51 C52 C53 C54 -0.6(5)
C50 C49 C54 C53 0.2(5)
N5 C49 C54 C53 -175.1(3)
C50 C49 C54 C58 -178.7(3)
N5 C49 C54 C58 6.0(5)
C52 C53 C54 C49 0.4(5)
C52 C53 C54 C58 179.4(3)
C51 C50 C55 C57 46.7(4)
C49 C50 C55 C57 -134.8(3)
C51 C50 C55 C56 -77.1(4)
C49 C50 C55 C56 101.3(4)
C49 C54 C58 C60 -122.6(4)
C53 C54 C58 C60 58.5(4)
C49 C54 C58 C59 112.7(4)
C53 C54 C58 C59 -66.2(4)
C46 N6 C61 C62 -111.8(3)
C48 N6 C61 C62 74.3(4)
C46 N6 C61 C66 72.6(4)
C48 N6 C61 C66 -101.3(4)
C66 C61 C62 C63 1.5(4)
N6 C61 C62 C63 -173.9(3)
C66 C61 C62 C67 178.8(3)
N6 C61 C62 C67 3.5(4)
C61 C62 C63 C64 -0.5(5)
C67 C62 C63 C64 -178.0(3)
C62 C63 C64 C65 -0.6(5)
C63 C64 C65 C66 0.8(5)
C64 C65 C66 C61 0.1(5)
C64 C65 C66 C70 176.4(3)
C62 C61 C66 C65 -1.2(4)
N6 C61 C66 C65 174.2(3)
C62 C61 C66 C70 -177.5(3)
N6 C61 C66 C70 -2.2(4)
C61 C62 C67 C69 134.9(3)
C63 C62 C67 C69 -47.8(4)
C61 C62 C67 C68 -101.7(4)
C63 C62 C67 C68 75.6(4)
C65 C66 C70 C71 43.8(4)
C61 C66 C70 C71 -140.0(3)
C65 C66 C70 C72 -81.6(4)
C61 C66 C70 C72 94.6(4)
W2 O3 C73 C74 -4.6(6)
W2 O3 C73 C75 116.0(4)
W2 O3 C73 C76 -125.1(3)
O3 C73 C75 F14 56.4(4)
C74 C73 C75 F14 -179.7(3)
C76 C73 C75 F14 -59.7(4)
O3 C73 C75 F15 178.3(3)
C74 C73 C75 F15 -57.8(5)
C76 C73 C75 F15 62.2(5)
O3 C73 C75 F13 -63.8(4)
C74 C73 C75 F13 60.1(5)
C76 C73 C75 F13 -179.9(3)
O3 C73 C76 F16 -59.1(4)
C74 C73 C76 F16 176.9(3)
C75 C73 C76 F16 56.5(4)
O3 C73 C76 F18 61.0(4)
C74 C73 C76 F18 -63.0(4)
C75 C73 C76 F18 176.6(3)
O3 C73 C76 F17 179.5(3)
C74 C73 C76 F17 55.5(4)
C75 C73 C76 F17 -64.8(5)
W2 O4 C77 C78 18.0(6)
W2 O4 C77 C80 138.9(3)
W2 O4 C77 C79 -103.2(5)
O4 C77 C79 F20 62.9(6)
C78 C77 C79 F20 -61.0(5)
C80 C77 C79 F20 177.9(4)
O4 C77 C79 F19 -176.1(5)
C78 C77 C79 F19 60.0(6)
C80 C77 C79 F19 -61.2(7)
O4 C77 C79 F21 -55.9(5)
C78 C77 C79 F21 -179.7(4)
C80 C77 C79 F21 59.1(5)
O4 C77 C80 F23 55.0(4)
C78 C77 C80 F23 178.6(4)
C79 C77 C80 F23 -60.2(5)
O4 C77 C80 F22 -64.9(4)
C78 C77 C80 F22 58.7(4)
C79 C77 C80 F22 179.9(3)
O4 C77 C80 F24 176.9(3)
C78 C77 C80 F24 -59.5(4)
C79 C77 C80 F24 61.7(5)
